data_7234539
loop_
_publ_author_name
'Han, Mei-rong'
'Zhang, Han-tao'
'Wang, Jia-nan'
'Feng, Si-si'
'Lu, Li-ping'

_publ_section_title
;
 Three chiral one-dimensional lanthanide--ditoluoyl-tartrate bifunctional
 polymers exhibiting luminescence and magnetic behaviors
;
_journal_issue 55
_journal_name_full 'RSC Advances'
_journal_page_first 32288
_journal_paper_doi 10.1039/C9RA06920H
_journal_volume 9
_journal_year 2019
_chemical_absolute_configuration rm
_chemical_formula_moiety 'C63 H63 O27 Tb'
_chemical_formula_sum 'C63 H63 O27 Tb'
_chemical_formula_weight 1411.05
_chemical_name_systematic 1
_space_group_crystal_system trigonal
_space_group_IT_number 146
_space_group_name_Hall 'R 3'
_space_group_name_H-M_alt 'R 3 :H'
_symmetry_space_group_name_Hall 'R 3'
_symmetry_space_group_name_H-M 'R 3 :H'
_atom_sites_solution_hydrogens mixed
_audit_creation_method SHELXL-2016/6
_audit_update_record
;
2019-07-13 deposited with the CCDC.    2019-10-02 downloaded from the CCDC.
;
_cell_angle_alpha 90
_cell_angle_beta 90
_cell_angle_gamma 120
_cell_formula_units_Z 3
_cell_length_a 27.1871(7)
_cell_length_b 27.1871(7)
_cell_length_c 7.6178(4)
_cell_measurement_reflns_used 11383
_cell_measurement_temperature 300(2)
_cell_measurement_theta_max 2.796
_cell_measurement_theta_min 25.040
_cell_volume 4876.3(3)
_computing_cell_refinement 'Bruker SAINT'
_computing_data_collection 'Bruker APEX2'
_computing_data_reduction 'Bruker SAINT'
_computing_molecular_graphics 'Bruker SHELXTL'
_computing_publication_material 'Bruker SHELXTL'
_computing_structure_refinement 'SHELXL-2016/6 (Sheldrick, 2016)'
_computing_structure_solution 'SHELXS-97 (Sheldrick, 2008)'
_diffrn_ambient_temperature 300(2)
_diffrn_measured_fraction_theta_full 0.999
_diffrn_measured_fraction_theta_max 0.999
_diffrn_measurement_device_type 'Bruker APEX-II CCD'
_diffrn_measurement_method '\f and \w scans'
_diffrn_radiation_type MoK\a
_diffrn_radiation_wavelength 0.71073
_diffrn_reflns_av_R_equivalents 0.0397
_diffrn_reflns_av_unetI/netI 0.0511
_diffrn_reflns_Laue_measured_fraction_full 0.999
_diffrn_reflns_Laue_measured_fraction_max 0.999
_diffrn_reflns_limit_h_max 32
_diffrn_reflns_limit_h_min -32
_diffrn_reflns_limit_k_max 32
_diffrn_reflns_limit_k_min -32
_diffrn_reflns_limit_l_max 7
_diffrn_reflns_limit_l_min -9
_diffrn_reflns_number 11383
_diffrn_reflns_point_group_measured_fraction_full 0.999
_diffrn_reflns_point_group_measured_fraction_max 0.999
_diffrn_reflns_theta_full 25.040
_diffrn_reflns_theta_max 25.040
_diffrn_reflns_theta_min 2.810
_exptl_absorpt_coefficient_mu 1.171
_exptl_absorpt_correction_T_max 0.889
_exptl_absorpt_correction_T_min 0.869
_exptl_absorpt_correction_type multi-scan
_exptl_absorpt_process_details sadabs
_exptl_crystal_colour colorless
_exptl_crystal_density_diffrn 1.442
_exptl_crystal_description needle-shaped
_exptl_crystal_F_000 2166
_exptl_crystal_size_max 0.300
_exptl_crystal_size_mid 0.100
_exptl_crystal_size_min 0.100
_refine_diff_density_max 0.793
_refine_diff_density_min -0.570
_refine_diff_density_rms 0.081
_refine_ls_abs_structure_details
;
 Refined as an inversion twin.
;
_refine_ls_abs_structure_Flack 0.08(2)
_refine_ls_extinction_method none
_refine_ls_goodness_of_fit_ref 0.984
_refine_ls_hydrogen_treatment constr
_refine_ls_matrix_type full
_refine_ls_number_parameters 267
_refine_ls_number_reflns 3426
_refine_ls_number_restraints 10
_refine_ls_restrained_S_all 0.986
_refine_ls_R_factor_all 0.0384
_refine_ls_R_factor_gt 0.0383
_refine_ls_shift/su_max 0.000
_refine_ls_shift/su_mean 0.000
_refine_ls_structure_factor_coef Fsqd
_refine_ls_weighting_details 'w=1/[\s^2^(Fo^2^)+(0.0688P)^2^+0.3333P] where P=(Fo^2^+2Fc^2^)/3'
_refine_ls_weighting_scheme calc
_refine_ls_wR_factor_gt 0.0934
_refine_ls_wR_factor_ref 0.0935
_reflns_Friedel_coverage 1.000
_reflns_Friedel_fraction_full 0.999
_reflns_Friedel_fraction_max 0.999
_reflns_number_gt 3415
_reflns_number_total 3426
_reflns_threshold_expression 'I > 2\s(I)'
_cod_data_source_file c9ra06920h2.cif
_cod_data_source_block 1
_cod_original_cell_volume 4876.2(4)
_cod_database_code 7234539
_shelx_shelxl_version_number 2016/6
_shelx_space_group_comment
;
The symmetry employed for this shelxl refinement is uniquely defined
by the following loop, which should always be used as a source of
symmetry information in preference to the above space-group names.
They are only intended as comments.
;
_shelx_estimated_absorpt_t_min 0.720
_shelx_estimated_absorpt_t_max 0.892

loop_
_space_group_symop_operation_xyz
'x, y, z'
'-y, x-y, z'
'-x+y, -x, z'
'x+2/3, y+1/3, z+1/3'
'-y+2/3, x-y+1/3, z+1/3'
'-x+y+2/3, -x+1/3, z+1/3'
'x+1/3, y+2/3, z+2/3'
'-y+1/3, x-y+2/3, z+2/3'
'-x+y+1/3, -x+2/3, z+2/3'

loop_
_atom_site_label
_atom_site_type_symbol
_atom_site_fract_x
_atom_site_fract_y
_atom_site_fract_z
_atom_site_U_iso_or_equiv
_atom_site_adp_type
_atom_site_occupancy
_atom_site_site_symmetry_order
_atom_site_calc_flag
_atom_site_refinement_flags_posn
_atom_site_refinement_flags_adp
_atom_site_refinement_flags_occupancy
Tb1 Tb 0.333333 0.666667 0.08413(5) 0.02899(17) Uani 1 3 d S T P
O1 O 0.3072(3) 0.5949(2) 0.2953(8) 0.0486(14) Uani 1 1 d . . .
O2 O 0.2338(4) 0.5077(3) 0.2619(9) 0.068(2) Uani 1 1 d . . .
H2 H 0.237165 0.507641 0.153286 0.103 Uiso 1 1 d R U .
O3 O 0.2551(3) 0.5017(3) 0.9498(8) 0.0612(18) Uani 1 1 d . . .
O4 O 0.3013(3) 0.5940(3) 0.8825(8) 0.0582(17) Uani 1 1 d . . .
O5 O 0.1935(2) 0.5132(2) 0.5838(8) 0.0437(13) Uani 1 1 d . . .
O6 O 0.1722(5) 0.5726(4) 0.4481(14) 0.086(3) Uani 1 1 d . . .
O7 O 0.2624(4) 0.4740(3) 0.6178(11) 0.054(2) Uani 1 1 d . . .
O8 O 0.3423(5) 0.4806(4) 0.7414(14) 0.094(3) Uani 1 1 d . . .
O9 O 0.3810(4) 0.7748(3) 0.0967(11) 0.077(2) Uani 1 1 d . . .
H9 H 0.394012 0.787484 0.209831 0.116 Uiso 1 1 calc R U .
C1 C 0.2657(4) 0.5520(3) 0.3494(10) 0.044(2) Uani 1 1 d . . .
C2 C 0.2526(3) 0.5509(3) 0.5430(10) 0.0405(18) Uani 1 1 d . . .
H2A H 0.262779 0.589352 0.579867 0.049 Uiso 1 1 calc R U .
C3 C 0.2853(4) 0.5314(5) 0.6519(13) 0.046(2) Uani 1 1 d . . .
H3 H 0.325384 0.551933 0.616906 0.056 Uiso 1 1 calc R U .
C4 C 0.2800(4) 0.5431(4) 0.8465(11) 0.0454(19) Uani 1 1 d . . .
C5 C 0.1559(6) 0.5296(5) 0.5351(16) 0.057(3) Uani 1 1 d . . .
C6 C 0.0990(3) 0.4895(3) 0.5941(13) 0.063(3) Uani 1 1 d G . .
C7 C 0.0578(4) 0.5053(4) 0.5826(16) 0.114(6) Uani 1 1 d G . .
H7 H 0.066196 0.539316 0.528782 0.137 Uiso 1 1 calc R U .
C8 C 0.0039(4) 0.4702(6) 0.6517(18) 0.135(7) Uani 1 1 d G U .
H8 H -0.023668 0.480837 0.643976 0.161 Uiso 1 1 calc R U .
C9 C -0.0087(3) 0.4194(5) 0.7322(16) 0.127(6) Uani 1 1 d DG U .
C10 C 0.0325(3) 0.4035(4) 0.7436(14) 0.108(5) Uani 1 1 d G . .
H10 H 0.024111 0.369512 0.797508 0.129 Uiso 1 1 calc R U .
C11 C 0.0864(3) 0.4386(3) 0.6746(13) 0.078(3) Uani 1 1 d G . .
H11 H 0.113975 0.427989 0.682314 0.093 Uiso 1 1 calc R U .
C12 C -0.0666(6) 0.3805(12) 0.809(4) 0.197(13) Uani 1 1 d D . .
H12A H -0.077454 0.341762 0.783506 0.295 Uiso 1 1 calc R U .
H12B H -0.093710 0.389085 0.757806 0.295 Uiso 1 1 calc R U .
H12C H -0.065421 0.385862 0.933484 0.295 Uiso 1 1 calc R U .
C13 C 0.2980(6) 0.4520(5) 0.6732(15) 0.067(3) Uani 1 1 d . . .
C14 C 0.2712(6) 0.3926(5) 0.6371(16) 0.074(3) Uani 1 1 d . . .
C15 C 0.2234(6) 0.3632(5) 0.541(2) 0.080(4) Uani 1 1 d . . .
H15 H 0.203837 0.380998 0.501188 0.095 Uiso 1 1 calc R U .
C16 C 0.2038(9) 0.3075(7) 0.501(3) 0.113(6) Uani 1 1 d . . .
H16 H 0.173189 0.289108 0.424833 0.135 Uiso 1 1 calc R U .
C17 C 0.2277(7) 0.2776(5) 0.570(2) 0.092(4) Uani 1 1 d D . .
C18 C 0.2757(9) 0.3078(7) 0.666(3) 0.122(6) Uani 1 1 d . . .
H18 H 0.295274 0.290047 0.705712 0.146 Uiso 1 1 calc R U .
C19 C 0.2955(9) 0.3621(7) 0.704(2) 0.113(6) Uani 1 1 d . . .
H19 H 0.326782 0.380389 0.778180 0.136 Uiso 1 1 calc R U .
C20 C 0.2047(11) 0.2155(6) 0.530(3) 0.141(8) Uani 1 1 d D . .
H20A H 0.229902 0.211472 0.450902 0.211 Uiso 1 1 calc R U .
H20B H 0.167836 0.199932 0.477591 0.211 Uiso 1 1 calc R U .
H20C H 0.201777 0.195496 0.637308 0.211 Uiso 1 1 calc R U .
C21 C 0.3942(8) 0.8224(7) -0.016(2) 0.113(6) Uani 1 1 d . . .
H21A H 0.396214 0.812418 -0.135599 0.170 Uiso 1 1 calc R U .
H21B H 0.430027 0.854256 0.017733 0.170 Uiso 1 1 calc R U .
H21C H 0.365016 0.832379 -0.005425 0.170 Uiso 1 1 calc R U .

loop_
_atom_site_aniso_label
_atom_site_aniso_U_11
_atom_site_aniso_U_22
_atom_site_aniso_U_33
_atom_site_aniso_U_23
_atom_site_aniso_U_13
_atom_site_aniso_U_12
Tb1 0.0359(2) 0.0359(2) 0.0152(2) 0.000 0.000 0.01794(10)
O1 0.057(3) 0.040(3) 0.030(3) 0.012(2) -0.002(3) 0.011(3)
O2 0.089(5) 0.049(4) 0.024(3) -0.007(3) 0.009(3) 0.002(3)
O3 0.094(5) 0.051(4) 0.026(3) 0.001(3) 0.002(3) 0.027(3)
O4 0.082(5) 0.046(3) 0.029(3) -0.012(3) -0.015(3) 0.019(3)
O5 0.049(3) 0.049(3) 0.032(3) 0.006(2) 0.002(2) 0.023(3)
O6 0.108(8) 0.089(6) 0.078(7) 0.031(6) 0.006(6) 0.061(6)
O7 0.072(5) 0.055(4) 0.033(4) -0.002(3) -0.009(4) 0.030(4)
O8 0.104(7) 0.104(7) 0.089(7) 0.001(5) -0.023(6) 0.064(6)
O9 0.097(6) 0.066(5) 0.059(5) 0.004(4) -0.001(4) 0.033(4)
C1 0.062(5) 0.037(4) 0.024(4) 0.004(3) -0.005(4) 0.017(4)
C2 0.051(5) 0.032(4) 0.025(4) -0.001(3) 0.000(3) 0.010(3)
C3 0.049(5) 0.056(6) 0.027(5) -0.004(4) -0.001(4) 0.021(5)
C4 0.056(5) 0.046(5) 0.027(4) -0.006(4) -0.010(4) 0.020(4)
C5 0.076(8) 0.055(7) 0.034(6) -0.001(5) -0.011(5) 0.027(6)
C6 0.048(6) 0.071(7) 0.069(8) -0.009(6) -0.005(5) 0.029(5)
C7 0.096(11) 0.167(18) 0.123(15) 0.021(13) 0.009(10) 0.098(13)
C8 0.093(10) 0.24(2) 0.121(13) 0.003(13) 0.003(10) 0.117(13)
C9 0.086(9) 0.22(2) 0.099(12) -0.003(12) 0.012(8) 0.098(12)
C10 0.065(8) 0.146(14) 0.101(13) 0.028(10) 0.020(7) 0.044(9)
C11 0.056(6) 0.088(8) 0.089(9) 0.012(7) 0.013(6) 0.035(6)
C12 0.066(10) 0.33(4) 0.17(2) 0.01(2) 0.038(12) 0.079(16)
C13 0.083(8) 0.069(7) 0.037(6) -0.006(5) -0.001(6) 0.029(6)
C14 0.102(9) 0.071(7) 0.050(7) -0.002(5) -0.004(6) 0.043(7)
C15 0.070(9) 0.062(8) 0.107(12) -0.001(8) 0.011(8) 0.033(8)
C16 0.139(15) 0.069(10) 0.118(15) -0.023(9) -0.018(12) 0.043(11)
C17 0.127(12) 0.056(7) 0.087(10) 0.007(7) -0.008(9) 0.041(8)
C18 0.163(16) 0.080(10) 0.123(15) 0.007(9) -0.041(13) 0.061(11)
C19 0.184(17) 0.089(10) 0.084(11) 0.000(8) -0.037(11) 0.083(11)
C20 0.23(2) 0.091(11) 0.117(15) -0.011(10) -0.019(15) 0.093(14)
C21 0.133(14) 0.096(11) 0.089(12) 0.018(9) -0.024(11) 0.042(10)

loop_
_atom_type_symbol
_atom_type_description
_atom_type_scat_dispersion_real
_atom_type_scat_dispersion_imag
_atom_type_scat_source
C C 0.0033 0.0016 'International Tables Vol C Tables 4.2.6.8 and 6.1.1.4'
H H 0.0000 0.0000 'International Tables Vol C Tables 4.2.6.8 and 6.1.1.4'
O O 0.0106 0.0060 'International Tables Vol C Tables 4.2.6.8 and 6.1.1.4'
Tb Tb -0.1723 4.1537 'International Tables Vol C Tables 4.2.6.8 and 6.1.1.4'

loop_
_geom_angle_atom_site_label_1
_geom_angle_atom_site_label_2
_geom_angle_atom_site_label_3
_geom_angle
_geom_angle_site_symmetry_1
_geom_angle_site_symmetry_3
O4 Tb1 O4 80.3(2) 1_554 2_664
O4 Tb1 O4 80.3(2) 1_554 3_564
O4 Tb1 O4 80.3(2) 2_664 3_564
O4 Tb1 O1 133.3(2) 1_554 3_565
O4 Tb1 O1 140.2(2) 2_664 3_565
O4 Tb1 O1 85.2(2) 3_564 3_565
O4 Tb1 O1 140.2(2) 1_554 2_665
O4 Tb1 O1 85.3(2) 2_664 2_665
O4 Tb1 O1 133.3(2) 3_564 2_665
O1 Tb1 O1 78.2(2) 3_565 2_665
O4 Tb1 O1 85.3(2) 1_554 .
O4 Tb1 O1 133.3(2) 2_664 .
O4 Tb1 O1 140.2(2) 3_564 .
O1 Tb1 O1 78.2(2) 3_565 .
O1 Tb1 O1 78.2(2) 2_665 .
O4 Tb1 O9 69.7(3) 1_554 2_665
O4 Tb1 O9 140.3(3) 2_664 2_665
O4 Tb1 O9 69.7(3) 3_564 2_665
O1 Tb1 O9 63.7(2) 3_565 2_665
O1 Tb1 O9 134.4(2) 2_665 2_665
O1 Tb1 O9 70.6(3) . 2_665
O4 Tb1 O9 140.3(3) 1_554 .
O4 Tb1 O9 69.7(3) 2_664 .
O4 Tb1 O9 69.7(3) 3_564 .
O1 Tb1 O9 70.6(2) 3_565 .
O1 Tb1 O9 63.7(2) 2_665 .
O1 Tb1 O9 134.4(2) . .
O9 Tb1 O9 119.86(3) 2_665 .
O4 Tb1 O9 69.7(3) 1_554 3_565
O4 Tb1 O9 69.7(3) 2_664 3_565
O4 Tb1 O9 140.3(3) 3_564 3_565
O1 Tb1 O9 134.4(2) 3_565 3_565
O1 Tb1 O9 70.6(3) 2_665 3_565
O1 Tb1 O9 63.7(2) . 3_565
O9 Tb1 O9 119.86(3) 2_665 3_565
O9 Tb1 O9 119.86(3) . 3_565
C1 O1 Tb1 141.0(6) . .
C1 O2 H2 120.1 . .
C4 O4 Tb1 150.9(6) . 1_556
C5 O5 C2 117.5(8) . .
C3 O7 C13 113.5(9) . .
C21 O9 Tb1 140.1(9) . .
C21 O9 H9 110.0 . .
Tb1 O9 H9 110.0 . .
O1 C1 O2 126.7(8) . .
O1 C1 C2 116.4(7) . .
O2 C1 C2 116.8(7) . .
O5 C2 C3 106.1(7) . .
O5 C2 C1 113.1(6) . .
C3 C2 C1 111.8(7) . .
O5 C2 H2A 108.6 . .
C3 C2 H2A 108.6 . .
C1 C2 H2A 108.6 . .
O7 C3 C2 106.4(8) . .
O7 C3 C4 112.2(9) . .
C2 C3 C4 109.1(8) . .
O7 C3 H3 109.7 . .
C2 C3 H3 109.7 . .
C4 C3 H3 109.7 . .
O4 C4 O3 127.2(8) . .
O4 C4 C3 113.9(8) . .
O3 C4 C3 118.8(8) . .
O6 C5 O5 119.6(13) . .
O6 C5 C6 129.0(13) . .
O5 C5 C6 111.4(9) . .
C7 C6 C11 120.0 . .
C7 C6 C5 118.1(7) . .
C11 C6 C5 121.7(7) . .
C8 C7 C6 120.0 . .
C8 C7 H7 120.0 . .
C6 C7 H7 120.0 . .
C9 C8 C7 120.0 . .
C9 C8 H8 120.0 . .
C7 C8 H8 120.0 . .
C8 C9 C10 120.0 . .
C8 C9 C12 121.3(13) . .
C10 C9 C12 118.7(13) . .
C11 C10 C9 120.0 . .
C11 C10 H10 120.0 . .
C9 C10 H10 120.0 . .
C10 C11 C6 120.0 . .
C10 C11 H11 120.0 . .
C6 C11 H11 120.0 . .
C9 C12 H12A 109.5 . .
C9 C12 H12B 109.5 . .
H12A C12 H12B 109.5 . .
C9 C12 H12C 109.5 . .
H12A C12 H12C 109.5 . .
H12B C12 H12C 109.5 . .
O8 C13 C14 127.5(13) . .
O8 C13 O7 122.3(11) . .
C14 C13 O7 110.3(11) . .
C15 C14 C19 116.7(12) . .
C15 C14 C13 124.8(13) . .
C19 C14 C13 118.5(13) . .
C14 C15 C16 120.2(15) . .
C14 C15 H15 119.9 . .
C16 C15 H15 119.9 . .
C15 C16 C17 122.4(17) . .
C15 C16 H16 118.8 . .
C17 C16 H16 118.8 . .
C18 C17 C16 116.3(12) . .
C18 C17 C20 121.4(15) . .
C16 C17 C20 122.1(16) . .
C19 C18 C17 121.7(16) . .
C19 C18 H18 119.2 . .
C17 C18 H18 119.2 . .
C18 C19 C14 122.3(16) . .
C18 C19 H19 118.9 . .
C14 C19 H19 118.9 . .
C17 C20 H20A 109.5 . .
C17 C20 H20B 109.5 . .
H20A C20 H20B 109.5 . .
C17 C20 H20C 109.5 . .
H20A C20 H20C 109.5 . .
H20B C20 H20C 109.5 . .
O9 C21 H21A 109.5 . .
O9 C21 H21B 109.5 . .
H21A C21 H21B 109.5 . .
O9 C21 H21C 109.5 . .
H21A C21 H21C 109.5 . .
H21B C21 H21C 109.5 . .

loop_
_geom_bond_atom_site_label_1
_geom_bond_atom_site_label_2
_geom_bond_distance
_geom_bond_site_symmetry_2
Tb1 O4 2.302(6) 1_554
Tb1 O4 2.302(6) 2_664
Tb1 O4 2.302(6) 3_564
Tb1 O1 2.347(5) 3_565
Tb1 O1 2.347(5) 2_665
Tb1 O1 2.347(5) .
Tb1 O9 2.554(8) 2_665
Tb1 O9 2.554(8) .
Tb1 O9 2.554(8) 3_565
O1 C1 1.220(10) .
O2 C1 1.267(11) .
O2 H2 0.8324 .
O3 C4 1.258(11) .
O4 C4 1.235(10) .
O5 C5 1.356(15) .
O5 C2 1.441(10) .
O6 C5 1.218(15) .
O7 C3 1.384(13) .
O7 C13 1.432(16) .
O8 C13 1.178(15) .
O9 C21 1.442(17) .
O9 H9 0.9300 .
C1 C2 1.514(11) .
C2 C3 1.495(13) .
C2 H2A 0.9800 .
C3 C4 1.539(12) .
C3 H3 0.9800 .
C5 C6 1.449(15) .
C6 C7 1.3900 .
C6 C11 1.3900 .
C7 C8 1.3900 .
C7 H7 0.9300 .
C8 C9 1.3900 .
C8 H8 0.9300 .
C9 C10 1.3900 .
C9 C12 1.507(12) .
C10 C11 1.3900 .
C10 H10 0.9300 .
C11 H11 0.9300 .
C12 H12A 0.9600 .
C12 H12B 0.9600 .
C12 H12C 0.9600 .
C13 C14 1.426(17) .
C14 C15 1.35(2) .
C14 C19 1.39(2) .
C15 C16 1.365(19) .
C15 H15 0.9300 .
C16 C17 1.37(2) .
C16 H16 0.9300 .
C17 C18 1.36(2) .
C17 C20 1.509(12) .
C18 C19 1.33(2) .
C18 H18 0.9300 .
C19 H19 0.9300 .
C20 H20A 0.9600 .
C20 H20B 0.9600 .
C20 H20C 0.9600 .
C21 H21A 0.9600 .
C21 H21B 0.9600 .
C21 H21C 0.9600 .

loop_
_geom_hbond_atom_site_label_D
_geom_hbond_atom_site_label_H
_geom_hbond_atom_site_label_A
_geom_hbond_distance_DH
_geom_hbond_distance_HA
_geom_hbond_distance_DA
_geom_hbond_angle_DHA
_geom_hbond_site_symmetry_A
O9 H9 O6 0.93 2.08 2.960(14) 156.8 3_565
O2 H2 O3 0.83 1.66 2.471(9) 165.5 1_554
